data_7704803
loop_
_publ_author_name
'Wang, Lin'
'Zhang, Jian-Wei'
'Li, Chenchen'
'Sun, Jia-Lu'
'Wang, Guo-Ming'
'Chen, Yu-Zhen'

_publ_section_title
;
 Novel CoNi-metal-organic framework crystal-derived CoNi@C: synthesis and
 effective cascade catalysis.
;
_journal_issue 30
_journal_name_full 'Dalton transactions (Cambridge, England : 2003)'
_journal_page_first 10567
_journal_page_last 10573
_journal_paper_doi 10.1039/d0dt01558j
_journal_volume 49
_journal_year 2020
_chemical_formula_moiety 'C21.5 H23 Co2 O11 S2.5, C H4 O'
_chemical_formula_sum 'C22.5 H27 Co2 O12 S2.5'
_chemical_formula_weight 687.45
_space_group_crystal_system orthorhombic
_space_group_IT_number 18
_space_group_name_Hall 'P 2 2ab'
_space_group_name_H-M_alt 'P 21 21 2'
_atom_sites_solution_hydrogens mixed
_audit_creation_date 2020-06-29
_audit_creation_method
;
Olex2 1.3-dev
(compiled 2020.05.13 svn.r35546bd3 for OlexSys, GUI svn.r5830)
;
_audit_update_record
;
2020-07-04 deposited with the CCDC.	2020-07-07 downloaded from the CCDC.
;
_cell_angle_alpha 90
_cell_angle_beta 90
_cell_angle_gamma 90
_cell_formula_units_Z 4
_cell_length_a 17.6173(6)
_cell_length_b 12.7245(6)
_cell_length_c 12.3363(4)
_cell_measurement_reflns_used 6586
_cell_measurement_temperature 134(3)
_cell_measurement_theta_max 71.2020
_cell_measurement_theta_min 3.5830
_cell_volume 2765.44(18)
_computing_cell_refinement 'CrysAlisPro 1.171.40.53 (Rigaku OD, 2019)'
_computing_data_collection 'CrysAlisPro 1.171.40.53 (Rigaku OD, 2019)'
_computing_data_reduction 'CrysAlisPro 1.171.40.53 (Rigaku OD, 2019)'
_computing_molecular_graphics 'Olex2 1.3-dev (Dolomanov et al., 2009)'
_computing_publication_material 'Olex2 1.3-dev (Dolomanov et al., 2009)'
_computing_structure_refinement 'SHELXL 2018/3 (Sheldrick, 2015)'
_computing_structure_solution 'SHELXL-2018/3 (Sheldrick, 2018)'
_diffrn_ambient_temperature 134(3)
_diffrn_measured_fraction_theta_full 1.000
_diffrn_measured_fraction_theta_max 1.000
_diffrn_measurement_device_type 'Xcalibur, Eos, Gemini'
_diffrn_radiation_type CuK\a
_diffrn_radiation_wavelength 1.54184
_diffrn_reflns_av_R_equivalents 0.0584
_diffrn_reflns_av_unetI/netI 0.0595
_diffrn_reflns_Laue_measured_fraction_full 1.000
_diffrn_reflns_Laue_measured_fraction_max 1.000
_diffrn_reflns_limit_h_max 21
_diffrn_reflns_limit_h_min -20
_diffrn_reflns_limit_k_max 15
_diffrn_reflns_limit_k_min -13
_diffrn_reflns_limit_l_max 12
_diffrn_reflns_limit_l_min -14
_diffrn_reflns_number 18236
_diffrn_reflns_point_group_measured_fraction_full 0.999
_diffrn_reflns_point_group_measured_fraction_max 0.999
_diffrn_reflns_theta_full 67.229
_diffrn_reflns_theta_max 67.229
_diffrn_reflns_theta_min 3.583
_exptl_absorpt_coefficient_mu 11.703
_exptl_absorpt_correction_T_max 0.440
_exptl_absorpt_correction_T_min 0.431
_exptl_absorpt_correction_type multi-scan
_exptl_absorpt_process_details sadabs
_exptl_crystal_colour pink
_exptl_crystal_colour_primary pink
_exptl_crystal_density_diffrn 1.651
_exptl_crystal_description block
_exptl_crystal_F_000 1408
_exptl_crystal_size_max 0.08
_exptl_crystal_size_mid 0.08
_exptl_crystal_size_min 0.07
_refine_diff_density_max 0.420
_refine_diff_density_min -0.446
_refine_diff_density_rms 0.077
_refine_ls_abs_structure_details
;
 Flack x determined using 1573 quotients [(I+)-(I-)]/[(I+)+(I-)]
 (Parsons, Flack and Wagner, Acta Cryst. B69 (2013) 249-259).
;
_refine_ls_abs_structure_Flack -0.023(3)
_refine_ls_extinction_method none
_refine_ls_goodness_of_fit_ref 1.069
_refine_ls_hydrogen_treatment mixed
_refine_ls_matrix_type full
_refine_ls_number_parameters 451
_refine_ls_number_reflns 4955
_refine_ls_number_restraints 397
_refine_ls_restrained_S_all 1.058
_refine_ls_R_factor_all 0.0548
_refine_ls_R_factor_gt 0.0440
_refine_ls_shift/su_max 0.000
_refine_ls_shift/su_mean 0.000
_refine_ls_structure_factor_coef Fsqd
_refine_ls_weighting_details 'w=1/[\s^2^(Fo^2^)+(0.0499P)^2^+4.5347P] where P=(Fo^2^+2Fc^2^)/3'
_refine_ls_weighting_scheme calc
_refine_ls_wR_factor_gt 0.1067
_refine_ls_wR_factor_ref 0.1196
_reflns_Friedel_coverage 0.766
_reflns_Friedel_fraction_full 0.998
_reflns_Friedel_fraction_max 0.998
_reflns_number_gt 4373
_reflns_number_total 4955
_reflns_threshold_expression 'I > 2\s(I)'
_cod_data_source_file d0dt01558j2.cif
_cod_data_source_block exp_qduc-1
_cod_depositor_comments
;Adding full bibliography for 7704803.cif.

 Adding full bibliography for 7704803.cif.
;
_cod_original_cell_volume 2765.45(18)
_cod_original_formula_sum 'C22.50 H27 Co2 O12 S2.50'
_cod_database_code 7704803
_shelx_shelxl_version_number 2018/3
_shelx_space_group_comment
;
The symmetry employed for this shelxl refinement is uniquely defined
by the following loop, which should always be used as a source of
symmetry information in preference to the above space-group names.
They are only intended as comments.
;
_shelx_estimated_absorpt_t_max 0.495
_shelx_estimated_absorpt_t_min 0.454
_olex2_refinement_description
;
1. Fixed Uiso
 At 1.2 times of:
  All C(H) groups
 At 1.5 times of:
  All C(H,H,H) groups, All O(H) groups
2. Uiso/Uaniso restraints and constraints
Uanis(C24) \\sim Ueq, Uanis(O12) \\sim Ueq, Uanis(C17') \\sim Ueq, Uanis(C18')
\\sim Ueq, Uanis(O23) \\sim Ueq, Uanis(C25) \\sim Ueq: with sigma of 0.02 and
sigma for terminal atoms of 0.04
Uanis(C19) \\sim Ueq: with sigma of 0.001 and sigma for terminal atoms of 0.002
3. Rigid body (RIGU) restrains
 All non-hydrogen atoms
 with sigma for 1-2 distances of 0.001 and sigma for 1-3 distances of 0.001
4. Others
 Sof(S1')=Sof(C17')=Sof(H17D)=Sof(H17E)=Sof(H17F)=Sof(C18')=Sof(H18D)=
 Sof(H18E)=Sof(H18F)=Sof(O23)=Sof(H23)=Sof(C25)=Sof(H25A)=Sof(H25B)=Sof(H25C)=1-
 FVAR(1)
 Sof(S1)=Sof(C17)=Sof(H17A)=Sof(H17B)=Sof(H17C)=Sof(C18)=Sof(H18A)=Sof(H18B)=
 Sof(H18C)=Sof(O12)=Sof(H12)=Sof(C24)=Sof(H24A)=Sof(H24B)=Sof(H24C)=FVAR(1)
 Sof(C21')=Sof(H21D)=Sof(H21E)=Sof(H21F)=Sof(C22')=Sof(H22D)=Sof(H22E)=
 Sof(H22F)=1-FVAR(2)
 Sof(C21)=Sof(H21A)=Sof(H21B)=Sof(H21C)=Sof(C22)=Sof(H22A)=Sof(H22B)=Sof(H22C)=
 FVAR(2)
 Fixed Sof: S2(0.5) H10(0.5) C19(0.5) H19A(0.5) H19B(0.5) H19C(0.5) C20(0.5)
 H20A(0.5) H20B(0.5) H20C(0.5) C23(0.5) H23A(0.5) H23B(0.5) H23C(0.5)
5.a Riding coordinates:
 C17(H17A,H17B,H17C), C24(H24A,H24B,H24C)
5.b Aromatic/amide H refined with riding coordinates:
 C3(H3), C5(H5), C7(H7), C9(H9), C11(H11), C13(H13)
5.c Idealised Me refined as rotating group:
 C18(H18A,H18B,H18C), C19(H19A,H19B,H19C), C20(H20A,H20B,H20C), C21(H21A,H21B,
 H21C), C22(H22A,H22B,H22C), C17'(H17D,H17E,H17F), C21'(H21D,H21E,H21F),
 C22'(H22D,H22E,H22F), C18'(H18D,H18E,H18F), C25(H25A,H25B,H25C), C23(H23A,H23B,
 H23C)
5.d Idealised tetrahedral OH refined as rotating group:
 O12(H12), O23(H23)
;
_olex2_submission_special_instructions 'No special instructions were received'

loop_
_space_group_symop_operation_xyz
'x, y, z'
'-x, -y, z'
'x+1/2, -y+1/2, -z'
'-x+1/2, y+1/2, -z'

loop_
_atom_site_label
_atom_site_type_symbol
_atom_site_fract_x
_atom_site_fract_y
_atom_site_fract_z
_atom_site_U_iso_or_equiv
_atom_site_adp_type
_atom_site_occupancy
_atom_site_site_symmetry_order
_atom_site_calc_flag
_atom_site_refinement_flags_posn
_atom_site_refinement_flags_adp
_atom_site_refinement_flags_occupancy
_atom_site_disorder_assembly
_atom_site_disorder_group
Co1 Co 0.25191(5) 0.30972(8) 0.79571(7) 0.0129(2) Uani 1 1 d . . . . .
Co2 Co 0.08560(5) 0.19128(9) 0.71245(8) 0.0159(2) Uani 1 1 d . . . . .
S1 S 0.2479(4) 0.5293(5) 0.9230(5) 0.0481(18) Uani 0.418(6) 1 d . . P A 1
S2 S 0.1078(3) 0.0268(4) 0.9055(4) 0.0391(11) Uani 0.5 1 d . . P B -1
S3 S -0.04269(11) 0.20364(17) 0.53698(16) 0.0310(5) Uani 1 1 d . . . . .
O1 O 0.3326(3) 0.2434(4) 0.9051(4) 0.0208(10) Uani 1 1 d . . . . .
O2 O 0.3620(2) 0.2593(4) 0.7335(3) 0.0203(10) Uani 1 1 d . . . . .
O3 O 0.2058(2) 0.1590(4) 0.7494(4) 0.0165(8) Uani 1 1 d . . . . .
O4 O 0.1549(3) 0.1136(5) 0.5941(4) 0.0328(12) Uani 1 1 d . . . . .
O5 O 0.0979(2) 0.3229(4) 0.6192(4) 0.0197(9) Uani 1 1 d . . . . .
O6 O 0.2166(3) 0.3748(4) 0.6548(4) 0.0208(10) Uani 1 1 d . . . . .
O7 O 0.1664(3) 0.3353(4) 0.9042(4) 0.0201(10) Uani 1 1 d . . . . .
O8 O 0.0553(3) 0.2680(4) 0.8472(4) 0.0247(11) Uani 1 1 d . . . . .
O9 O 0.2969(3) 0.4589(4) 0.8393(5) 0.0356(12) Uani 1 1 d . . . . .
O10 O 0.0669(3) 0.0468(5) 0.7925(6) 0.0440(14) Uani 1 1 d . . . . .
H10 H 0.022(11) 0.01(2) 0.792(14) 0.066 Uiso 0.5 1 d . U P C -2
O11 O -0.0223(3) 0.1747(4) 0.6525(4) 0.0281(11) Uani 1 1 d . . . . .
C1 C 0.3794(4) 0.2339(5) 0.8284(5) 0.0160(12) Uani 1 1 d . . . . .
C2 C 0.4569(3) 0.1918(6) 0.8518(5) 0.0160(11) Uani 1 1 d . . . . .
C3 C 0.4875(4) 0.2004(6) 0.9556(5) 0.0179(13) Uani 1 1 d . . . . .
H3 H 0.458505 0.228518 1.011505 0.021 Uiso 1 1 calc R U . . .
C4 C 0.5613(4) 0.1668(6) 0.9755(5) 0.0170(13) Uani 1 1 d . . . . .
C5 C 0.6037(4) 0.1217(5) 0.8927(5) 0.0154(12) Uani 1 1 d . . . . .
H5 H 0.652578 0.097818 0.907030 0.018 Uiso 1 1 calc R U . . .
C6 C 0.5741(4) 0.1116(5) 0.7890(5) 0.0152(11) Uani 1 1 d . . . . .
C7 C 0.5005(4) 0.1485(5) 0.7690(5) 0.0158(12) Uani 1 1 d . . . . .
H7 H 0.480566 0.143977 0.699387 0.019 Uiso 1 1 calc R U . . .
C8 C 0.6217(3) 0.0699(5) 0.6992(5) 0.0139(11) Uani 1 1 d . . . . .
C9 C 0.6147(4) 0.1099(5) 0.5952(5) 0.0155(12) Uani 1 1 d . . . . .
H9 H 0.576858 0.158844 0.580543 0.019 Uiso 1 1 calc R U . . .
C10 C 0.6635(4) 0.0782(5) 0.5118(5) 0.0159(12) Uani 1 1 d . . . . .
C11 C 0.7197(4) 0.0047(6) 0.5324(5) 0.0179(13) Uani 1 1 d . . . . .
H11 H 0.752777 -0.015891 0.477591 0.022 Uiso 1 1 calc R U . . .
C12 C 0.7263(4) -0.0384(6) 0.6364(5) 0.0180(13) Uani 1 1 d . . . . .
C13 C 0.6774(3) -0.0064(5) 0.7195(5) 0.0142(11) Uani 1 1 d . . . . .
H13 H 0.681917 -0.035745 0.788296 0.017 Uiso 1 1 calc R U . . .
C14 C 0.2089(4) 0.1097(5) 0.6600(6) 0.0179(13) Uani 1 1 d . . . . .
C15 C 0.1581(4) 0.3694(5) 0.5969(5) 0.0149(12) Uani 1 1 d . . . . .
C16 C 0.0971(4) 0.3112(6) 0.9157(5) 0.0170(12) Uani 1 1 d . . . . .
C17 C 0.3072(18) 0.638(2) 0.942(3) 0.068(8) Uani 0.418(6) 1 d . . P A 1
H17A H 0.353582 0.622955 0.980266 0.103 Uiso 0.418(6) 1 d R U P A 1
H17B H 0.279822 0.691835 0.979606 0.103 Uiso 0.418(6) 1 d R U P A 1
H17C H 0.318682 0.660475 0.869956 0.103 Uiso 0.418(6) 1 d R U P A 1
C18 C 0.1721(15) 0.582(2) 0.854(2) 0.063(6) Uani 0.418(6) 1 d . . P A 1
H18A H 0.189377 0.611632 0.786692 0.094 Uiso 0.418(6) 1 calc R U P A 1
H18B H 0.149236 0.636604 0.897143 0.094 Uiso 0.418(6) 1 calc R U P A 1
H18C H 0.135303 0.528394 0.839741 0.094 Uiso 0.418(6) 1 calc R U P A 1
C19 C 0.1531(10) -0.0983(14) 0.8781(15) 0.041(3) Uani 0.5 1 d . U P B -1
H19A H 0.115348 -0.148976 0.857698 0.061 Uiso 0.5 1 calc R U P B -1
H19B H 0.179080 -0.122103 0.941941 0.061 Uiso 0.5 1 calc R U P B -1
H19C H 0.188943 -0.090134 0.820026 0.061 Uiso 0.5 1 calc R U P B -1
C20 C 0.0400(11) -0.0192(16) 1.0021(15) 0.045(4) Uani 0.5 1 d . . P B -1
H20A H 0.005880 0.036785 1.020586 0.067 Uiso 0.5 1 calc R U P B -1
H20B H 0.065906 -0.042703 1.066174 0.067 Uiso 0.5 1 calc R U P B -1
H20C H 0.011791 -0.076574 0.971537 0.067 Uiso 0.5 1 calc R U P B -1
C21 C -0.1280(9) 0.1352(15) 0.5154(14) 0.052(5) Uani 0.612(14) 1 d . . P D 1
H21A H -0.119606 0.061296 0.525553 0.079 Uiso 0.612(14) 1 calc R U P D 1
H21B H -0.145509 0.147680 0.442842 0.079 Uiso 0.612(14) 1 calc R U P D 1
H21C H -0.165592 0.159182 0.566072 0.079 Uiso 0.612(14) 1 calc R U P D 1
C22 C -0.0794(8) 0.3331(12) 0.5397(12) 0.042(4) Uani 0.612(14) 1 d . . P D 1
H22A H -0.123820 0.335082 0.584722 0.063 Uiso 0.612(14) 1 calc R U P D 1
H22B H -0.092506 0.354424 0.467457 0.063 Uiso 0.612(14) 1 calc R U P D 1
H22C H -0.041748 0.380001 0.568445 0.063 Uiso 0.612(14) 1 calc R U P D 1
S1' S 0.2645(3) 0.5569(3) 0.7919(4) 0.0506(13) Uani 0.582(6) 1 d . . P A 2
C17' C 0.3384(18) 0.634(2) 0.736(3) 0.128(10) Uani 0.582(6) 1 d . U P A 2
H17D H 0.371731 0.656777 0.792372 0.192 Uiso 0.582(6) 1 calc R U P A 2
H17E H 0.317057 0.693762 0.699651 0.192 Uiso 0.582(6) 1 calc R U P A 2
H17F H 0.366378 0.592294 0.684360 0.192 Uiso 0.582(6) 1 calc R U P A 2
C21' C -0.0508(19) 0.085(2) 0.464(2) 0.060(7) Uani 0.388(14) 1 d . . P D 2
H21D H -0.001211 0.061188 0.444308 0.090 Uiso 0.388(14) 1 calc R U P D 2
H21E H -0.080606 0.097001 0.400389 0.090 Uiso 0.388(14) 1 calc R U P D 2
H21F H -0.075136 0.033601 0.509069 0.090 Uiso 0.388(14) 1 calc R U P D 2
C22' C -0.1456(12) 0.226(2) 0.551(2) 0.050(7) Uani 0.388(14) 1 d . . P D 2
H22D H -0.168106 0.168504 0.589342 0.074 Uiso 0.388(14) 1 calc R U P D 2
H22E H -0.168111 0.231910 0.480386 0.074 Uiso 0.388(14) 1 calc R U P D 2
H22F H -0.154071 0.290157 0.590556 0.074 Uiso 0.388(14) 1 calc R U P D 2
C18' C 0.255(2) 0.641(2) 0.899(2) 0.122(10) Uani 0.582(6) 1 d . U P A 2
H18D H 0.203978 0.636624 0.927133 0.183 Uiso 0.582(6) 1 calc R U P A 2
H18E H 0.264110 0.712051 0.874963 0.183 Uiso 0.582(6) 1 calc R U P A 2
H18F H 0.290313 0.623172 0.954612 0.183 Uiso 0.582(6) 1 calc R U P A 2
O12 O 0.456(2) 0.478(3) 0.770(5) 0.196(18) Uani 0.418(6) 1 d . U P A -1
H12 H 0.411278 0.461304 0.777924 0.294 Uiso 0.418(6) 1 calc R U P A -1
C24 C 0.459(4) 0.576(4) 0.726(5) 0.19(2) Uani 0.418(6) 1 d . U P A -1
H24A H 0.410371 0.594186 0.697297 0.292 Uiso 0.418(6) 1 d R U P A -1
H24B H 0.473781 0.626836 0.779847 0.292 Uiso 0.418(6) 1 d R U P A -1
H24C H 0.496051 0.576216 0.668437 0.292 Uiso 0.418(6) 1 d R U P A -1
O23 O 0.0902(15) 0.6455(18) 0.775(2) 0.143(9) Uani 0.582(6) 1 d . U P A 2
H23 H 0.083153 0.666973 0.713624 0.214 Uiso 0.582(6) 1 calc R U P A 2
C25 C 0.0551(18) 0.543(3) 0.788(3) 0.148(13) Uani 0.582(6) 1 d . U P A 2
H25A H 0.033084 0.521911 0.720165 0.222 Uiso 0.582(6) 1 calc R U P A 2
H25B H 0.016260 0.546902 0.842260 0.222 Uiso 0.582(6) 1 calc R U P A 2
H25C H 0.092831 0.492807 0.809426 0.222 Uiso 0.582(6) 1 calc R U P A 2
C23 C 0.1235(14) -0.0363(18) 0.8256(19) 0.063(6) Uani 0.5 1 d . . P B -2
H23A H 0.154781 -0.054187 0.764597 0.095 Uiso 0.5 1 calc R U P B -2
H23B H 0.096927 -0.097717 0.850076 0.095 Uiso 0.5 1 calc R U P B -2
H23C H 0.154824 -0.009825 0.883151 0.095 Uiso 0.5 1 calc R U P B -2

loop_
_atom_site_aniso_label
_atom_site_aniso_U_11
_atom_site_aniso_U_22
_atom_site_aniso_U_33
_atom_site_aniso_U_23
_atom_site_aniso_U_13
_atom_site_aniso_U_12
Co1 0.0078(4) 0.0217(5) 0.0092(5) -0.0007(5) 0.0001(4) 0.0009(5)
Co2 0.0150(5) 0.0191(5) 0.0136(5) -0.0010(5) -0.0023(4) 0.0000(5)
S1 0.048(3) 0.045(3) 0.051(3) -0.019(3) 0.010(3) -0.016(3)
S2 0.040(2) 0.037(2) 0.040(2) 0.0165(19) -0.0193(19) -0.0137(19)
S3 0.0243(9) 0.0383(12) 0.0302(10) 0.0116(9) -0.0091(8) -0.0088(9)
O1 0.0128(19) 0.037(3) 0.0127(18) -0.0020(19) -0.0022(14) 0.0058(19)
O2 0.0100(18) 0.037(3) 0.0141(17) -0.0017(18) 0.0002(15) 0.0028(18)
O3 0.0150(18) 0.016(2) 0.0182(18) -0.0047(15) -0.0031(15) 0.0037(16)
O4 0.029(2) 0.042(3) 0.027(2) -0.021(2) -0.0128(18) 0.018(2)
O5 0.0146(17) 0.027(2) 0.018(2) 0.0096(19) 0.0013(16) 0.0009(16)
O6 0.0171(19) 0.032(3) 0.0137(19) 0.0093(19) -0.0013(15) 0.0013(18)
O7 0.0159(16) 0.028(3) 0.016(2) -0.0039(19) 0.0055(16) 0.0028(16)
O8 0.014(2) 0.047(3) 0.0135(19) -0.007(2) 0.0037(16) 0.0006(19)
O9 0.031(3) 0.029(2) 0.046(3) -0.007(2) -0.009(2) -0.011(2)
O10 0.037(3) 0.033(3) 0.062(3) 0.021(3) -0.022(3) -0.016(2)
O11 0.019(2) 0.038(3) 0.028(2) 0.010(2) -0.0056(18) -0.008(2)
C1 0.012(2) 0.022(3) 0.0142(19) -0.004(2) -0.0021(15) -0.001(2)
C2 0.011(2) 0.022(3) 0.015(2) -0.002(2) -0.0011(15) -0.002(2)
C3 0.014(2) 0.025(3) 0.014(2) -0.003(3) -0.0007(18) 0.002(2)
C4 0.014(2) 0.023(3) 0.014(2) 0.000(2) -0.0019(18) 0.001(2)
C5 0.012(3) 0.020(3) 0.014(2) 0.002(2) -0.0014(18) 0.003(2)
C6 0.014(2) 0.018(3) 0.0143(19) 0.000(2) -0.0014(17) 0.001(2)
C7 0.013(2) 0.022(3) 0.013(2) -0.001(2) -0.0018(18) 0.000(2)
C8 0.010(2) 0.018(3) 0.0143(19) -0.001(2) -0.0025(18) -0.0019(19)
C9 0.012(3) 0.020(3) 0.015(2) -0.001(2) -0.0028(19) 0.002(2)
C10 0.014(3) 0.018(3) 0.015(2) -0.001(2) -0.001(2) 0.002(2)
C11 0.017(3) 0.024(3) 0.013(2) 0.001(2) 0.002(2) 0.005(2)
C12 0.016(3) 0.023(3) 0.015(2) 0.003(2) 0.003(2) 0.002(2)
C13 0.012(2) 0.018(3) 0.013(2) 0.002(2) 0.001(2) 0.000(2)
C14 0.020(3) 0.015(3) 0.019(2) -0.004(2) -0.004(2) 0.000(3)
C15 0.0139(19) 0.018(3) 0.013(3) 0.001(2) 0.0018(17) 0.0040(19)
C16 0.016(2) 0.025(3) 0.010(2) 0.001(2) 0.0024(18) 0.004(2)
C17 0.069(14) 0.060(11) 0.076(19) -0.041(11) 0.014(12) -0.021(13)
C18 0.057(9) 0.044(13) 0.088(15) -0.018(12) 0.000(11) 0.009(8)
C19 0.042(4) 0.038(4) 0.041(4) 0.008(3) -0.003(3) 0.000(3)
C20 0.046(9) 0.042(10) 0.045(7) 0.004(7) -0.014(6) 0.005(8)
C21 0.040(8) 0.064(9) 0.053(9) 0.023(8) -0.028(7) -0.028(7)
C22 0.034(7) 0.043(7) 0.048(8) 0.021(5) 0.008(6) 0.004(5)
S1' 0.072(3) 0.0264(19) 0.053(2) -0.0072(18) -0.014(2) 0.0004(19)
C17' 0.125(16) 0.076(14) 0.18(2) 0.042(14) 0.012(17) -0.051(13)
C21' 0.082(18) 0.052(12) 0.045(11) -0.007(9) -0.019(11) 0.001(10)
C22' 0.021(8) 0.067(17) 0.061(14) 0.017(12) -0.011(7) -0.004(7)
C18' 0.21(3) 0.080(11) 0.082(11) -0.056(12) -0.041(14) 0.060(16)
O12 0.12(2) 0.16(3) 0.30(4) 0.08(3) -0.05(3) -0.08(2)
C24 0.21(5) 0.14(3) 0.23(5) 0.05(3) -0.04(4) -0.07(3)
O23 0.141(18) 0.116(14) 0.17(2) 0.036(15) 0.042(18) 0.047(13)
C25 0.13(2) 0.111(15) 0.20(3) 0.04(2) 0.03(2) 0.053(14)
C23 0.063(10) 0.056(11) 0.070(15) 0.031(10) -0.002(10) 0.012(8)

loop_
_atom_type_symbol
_atom_type_description
_atom_type_scat_dispersion_real
_atom_type_scat_dispersion_imag
_atom_type_scat_source
C C 0.0181 0.0091 'International Tables Vol C Tables 4.2.6.8 and 6.1.1.4'
H H 0.0000 0.0000 'International Tables Vol C Tables 4.2.6.8 and 6.1.1.4'
Co Co -2.3653 3.6143 'International Tables Vol C Tables 4.2.6.8 and 6.1.1.4'
O O 0.0492 0.0322 'International Tables Vol C Tables 4.2.6.8 and 6.1.1.4'
S S 0.3331 0.5567 'International Tables Vol C Tables 4.2.6.8 and 6.1.1.4'

loop_
_geom_angle_atom_site_label_1
_geom_angle_atom_site_label_2
_geom_angle_atom_site_label_3
_geom_angle
_geom_angle_site_symmetry_1
_geom_angle_site_symmetry_3
_geom_angle_publ_flag
O1 Co1 O2 60.96(17) . . ?
O1 Co1 O3 93.84(19) . . ?
O3 Co1 O2 88.87(18) . . ?
O6 Co1 O1 155.51(19) . . ?
O6 Co1 O2 95.25(18) . . ?
O6 Co1 O3 91.2(2) . . ?
O6 Co1 O7 105.7(2) . . ?
O6 Co1 O9 88.1(2) . . ?
O7 Co1 O1 98.04(18) . . ?
O7 Co1 O2 158.99(19) . . ?
O7 Co1 O3 92.14(19) . . ?
O7 Co1 O9 88.1(2) . . ?
O9 Co1 O1 86.8(2) . . ?
O9 Co1 O2 91.1(2) . . ?
O9 Co1 O3 179.3(2) . . ?
O4 Co2 O3 60.53(18) . . ?
O5 Co2 O3 99.65(18) . . ?
O5 Co2 O4 86.2(2) . . ?
O5 Co2 O10 173.2(2) . . ?
O5 Co2 O11 88.8(2) . . ?
O8 Co2 O3 100.07(18) . . ?
O8 Co2 O4 160.5(2) . . ?
O8 Co2 O5 95.5(2) . . ?
O8 Co2 O10 89.7(3) . . ?
O8 Co2 O11 95.9(2) . . ?
O10 Co2 O3 83.7(2) . . ?
O10 Co2 O4 90.3(3) . . ?
O11 Co2 O3 161.0(2) . . ?
O11 Co2 O4 103.6(2) . . ?
O11 Co2 O10 86.3(2) . . ?
O9 S1 C17 101.7(10) . . ?
O9 S1 C18 108.5(10) . . ?
C18 S1 C17 102.9(16) . . ?
O10 S2 C19 100.2(7) . . ?
O10 S2 C20 109.6(7) . . ?
C20 S2 C19 97.5(9) . . ?
O11 S3 C21 103.0(6) . . ?
O11 S3 C22 107.2(6) . . ?
O11 S3 C21' 106.9(9) . . ?
O11 S3 C22' 100.5(8) . . ?
C21 S3 C22 98.7(8) . . ?
C21' S3 C22' 95.8(15) . . ?
C1 O1 Co1 89.9(4) . . ?
C1 O2 Co1 88.0(4) . . ?
Co1 O3 Co2 104.52(19) . . ?
C14 O3 Co1 130.7(4) . . ?
C14 O3 Co2 87.4(4) . . ?
C14 O4 Co2 90.5(4) . . ?
C15 O5 Co2 127.1(4) . . ?
C15 O6 Co1 136.0(4) . . ?
C16 O7 Co1 138.2(4) . . ?
C16 O8 Co2 128.4(4) . . ?
S1 O9 Co1 117.1(4) . . ?
S1' O9 Co1 120.3(4) . . ?
Co2 O10 H10 127(10) . . ?
S2 O10 Co2 118.6(4) . . ?
C23 O10 Co2 129.3(10) . . ?
C23 O10 H10 100(10) . . ?
S3 O11 Co2 122.3(3) . . ?
O1 C1 Co1 59.5(3) . . ?
O1 C1 C2 119.1(6) . . ?
O2 C1 Co1 61.6(3) . . ?
O2 C1 O1 121.1(6) . . ?
O2 C1 C2 119.8(6) . . ?
C2 C1 Co1 177.5(5) . . ?
C3 C2 C1 120.2(6) . . ?
C7 C2 C1 120.4(6) . . ?
C7 C2 C3 119.4(6) . . ?
C2 C3 H3 120.0 . . ?
C4 C3 C2 120.0(6) . . ?
C4 C3 H3 120.0 . . ?
C3 C4 C16 119.4(6) . 3_557 ?
C5 C4 C3 120.0(6) . . ?
C5 C4 C16 120.4(6) . 3_557 ?
C4 C5 H5 119.5 . . ?
C6 C5 C4 120.9(6) . . ?
C6 C5 H5 119.5 . . ?
C5 C6 C7 118.7(6) . . ?
C5 C6 C8 120.5(6) . . ?
C7 C6 C8 120.7(6) . . ?
C2 C7 C6 121.0(6) . . ?
C2 C7 H7 119.5 . . ?
C6 C7 H7 119.5 . . ?
C9 C8 C6 120.6(6) . . ?
C9 C8 C13 118.8(6) . . ?
C13 C8 C6 120.5(6) . . ?
C8 C9 H9 119.3 . . ?
C8 C9 C10 121.3(6) . . ?
C10 C9 H9 119.3 . . ?
C9 C10 C15 119.4(6) . 3_556 ?
C11 C10 C9 119.9(6) . . ?
C11 C10 C15 120.6(6) . 3_556 ?
C10 C11 H11 120.3 . . ?
C10 C11 C12 119.4(6) . . ?
C12 C11 H11 120.3 . . ?
C11 C12 C14 118.8(6) . 2_655 ?
C13 C12 C11 120.5(6) . . ?
C13 C12 C14 120.4(6) . 2_655 ?
C8 C13 H13 120.0 . . ?
C12 C13 C8 120.0(6) . . ?
C12 C13 H13 120.0 . . ?
O3 C14 Co2 62.0(3) . . ?
O3 C14 C12 120.3(6) . 2_655 ?
O4 C14 Co2 59.4(4) . . ?
O4 C14 O3 120.8(6) . . ?
O4 C14 C12 118.6(6) . 2_655 ?
C12 C14 Co2 166.9(5) 2_655 . ?
O5 C15 O6 126.8(6) . . ?
O5 C15 C10 117.5(6) . 3_456 ?
O6 C15 C10 115.7(6) . 3_456 ?
O7 C16 C4 117.2(6) . 3_457 ?
O8 C16 O7 126.8(6) . . ?
O8 C16 C4 115.9(6) . 3_457 ?
S1 C17 H17A 115.0 . . ?
S1 C17 H17B 109.4 . . ?
S1 C17 H17C 103.8 . . ?
H17A C17 H17B 109.5 . . ?
H17A C17 H17C 109.5 . . ?
H17B C17 H17C 109.5 . . ?
S1 C18 H18A 109.5 . . ?
S1 C18 H18B 109.5 . . ?
S1 C18 H18C 109.5 . . ?
H18A C18 H18B 109.5 . . ?
H18A C18 H18C 109.5 . . ?
H18B C18 H18C 109.5 . . ?
S2 C19 H19A 109.5 . . ?
S2 C19 H19B 109.5 . . ?
S2 C19 H19C 109.5 . . ?
H19A C19 H19B 109.5 . . ?
H19A C19 H19C 109.5 . . ?
H19B C19 H19C 109.5 . . ?
S2 C20 H20A 109.5 . . ?
S2 C20 H20B 109.5 . . ?
S2 C20 H20C 109.5 . . ?
H20A C20 H20B 109.5 . . ?
H20A C20 H20C 109.5 . . ?
H20B C20 H20C 109.5 . . ?
S3 C21 H21A 109.5 . . ?
S3 C21 H21B 109.5 . . ?
S3 C21 H21C 109.5 . . ?
H21A C21 H21B 109.5 . . ?
H21A C21 H21C 109.5 . . ?
H21B C21 H21C 109.5 . . ?
S3 C22 H22A 109.5 . . ?
S3 C22 H22B 109.5 . . ?
S3 C22 H22C 109.5 . . ?
H22A C22 H22B 109.5 . . ?
H22A C22 H22C 109.5 . . ?
H22B C22 H22C 109.5 . . ?
O9 S1' C17' 109.5(11) . . ?
O9 S1' C18' 105.2(10) . . ?
C18' S1' C17' 91.7(18) . . ?
S1' C17' H17D 109.5 . . ?
S1' C17' H17E 109.5 . . ?
S1' C17' H17F 109.5 . . ?
H17D C17' H17E 109.5 . . ?
H17D C17' H17F 109.5 . . ?
H17E C17' H17F 109.5 . . ?
S3 C21' H21D 109.5 . . ?
S3 C21' H21E 109.5 . . ?
S3 C21' H21F 109.5 . . ?
H21D C21' H21E 109.5 . . ?
H21D C21' H21F 109.5 . . ?
H21E C21' H21F 109.5 . . ?
S3 C22' H22D 109.5 . . ?
S3 C22' H22E 109.5 . . ?
S3 C22' H22F 109.5 . . ?
H22D C22' H22E 109.5 . . ?
H22D C22' H22F 109.5 . . ?
H22E C22' H22F 109.5 . . ?
S1' C18' H18D 109.5 . . ?
S1' C18' H18E 109.5 . . ?
S1' C18' H18F 109.5 . . ?
H18D C18' H18E 109.5 . . ?
H18D C18' H18F 109.5 . . ?
H18E C18' H18F 109.5 . . ?
C24 O12 H12 109.5 . . ?
O12 C24 H24A 109.0 . . ?
O12 C24 H24B 110.3 . . ?
O12 C24 H24C 109.1 . . ?
H24A C24 H24B 109.5 . . ?
H24A C24 H24C 109.5 . . ?
H24B C24 H24C 109.5 . . ?
C25 O23 H23 109.5 . . ?
O23 C25 H25A 109.5 . . ?
O23 C25 H25B 109.5 . . ?
O23 C25 H25C 109.5 . . ?
H25A C25 H25B 109.5 . . ?
H25A C25 H25C 109.5 . . ?
H25B C25 H25C 109.5 . . ?
O10 C23 H23A 109.5 . . ?
O10 C23 H23B 109.5 . . ?
O10 C23 H23C 109.5 . . ?
H23A C23 H23B 109.5 . . ?
H23A C23 H23C 109.5 . . ?
H23B C23 H23C 109.5 . . ?

loop_
_geom_bond_atom_site_label_1
_geom_bond_atom_site_label_2
_geom_bond_distance
_geom_bond_site_symmetry_2
_geom_bond_publ_flag
Co1 O1 2.134(5) . ?
Co1 O2 2.182(4) . ?
Co1 O3 2.160(5) . ?
Co1 O6 2.023(5) . ?
Co1 O7 2.041(4) . ?
Co1 O9 2.127(5) . ?
Co2 O3 2.204(4) . ?
Co2 O4 2.145(5) . ?
Co2 O5 2.043(5) . ?
Co2 O8 2.000(5) . ?
Co2 O10 2.112(6) . ?
Co2 O11 2.051(5) . ?
S1 O9 1.617(8) . ?
S1 C17 1.75(3) . ?
S1 C18 1.72(3) . ?
S2 O10 1.589(7) . ?
S2 C19 1.813(19) . ?
S2 C20 1.79(2) . ?
S3 O11 1.515(5) . ?
S3 C21 1.758(14) . ?
S3 C22 1.770(15) . ?
S3 C21' 1.76(3) . ?
S3 C22' 1.84(2) . ?
O1 C1 1.261(8) . ?
O2 C1 1.254(8) . ?
O3 C14 1.270(8) . ?
O4 C14 1.252(8) . ?
O5 C15 1.247(8) . ?
O6 C15 1.255(8) . ?
O7 C16 1.267(8) . ?
O8 C16 1.248(8) . ?
O9 S1' 1.491(7) . ?
O10 H10 0.9(2) . ?
O10 C23 1.51(2) . ?
C1 C2 1.494(9) . ?
C2 C3 1.393(9) . ?
C2 C7 1.392(9) . ?
C3 H3 0.9300 . ?
C3 C4 1.392(9) . ?
C4 C5 1.389(9) . ?
C4 C16 1.509(8) 3_557 ?
C5 H5 0.9300 . ?
C5 C6 1.388(9) . ?
C6 C7 1.400(9) . ?
C6 C8 1.488(9) . ?
C7 H7 0.9300 . ?
C8 C9 1.385(9) . ?
C8 C13 1.404(9) . ?
C9 H9 0.9300 . ?
C9 C10 1.400(9) . ?
C10 C11 1.386(9) . ?
C10 C15 1.501(9) 3_556 ?
C11 H11 0.9300 . ?
C11 C12 1.399(9) . ?
C12 C13 1.400(9) . ?
C12 C14 1.488(9) 2_655 ?
C13 H13 0.9300 . ?
C17 H17A 0.9595 . ?
C17 H17B 0.9603 . ?
C17 H17C 0.9599 . ?
C18 H18A 0.9600 . ?
C18 H18B 0.9600 . ?
C18 H18C 0.9600 . ?
C19 H19A 0.9600 . ?
C19 H19B 0.9600 . ?
C19 H19C 0.9600 . ?
C20 H20A 0.9600 . ?
C20 H20B 0.9600 . ?
C20 H20C 0.9600 . ?
C21 H21A 0.9600 . ?
C21 H21B 0.9600 . ?
C21 H21C 0.9600 . ?
C22 H22A 0.9600 . ?
C22 H22B 0.9600 . ?
C22 H22C 0.9600 . ?
S1' C17' 1.77(2) . ?
S1' C18' 1.71(2) . ?
C17' H17D 0.9600 . ?
C17' H17E 0.9600 . ?
C17' H17F 0.9600 . ?
C21' H21D 0.9600 . ?
C21' H21E 0.9600 . ?
C21' H21F 0.9600 . ?
C22' H22D 0.9600 . ?
C22' H22E 0.9600 . ?
C22' H22F 0.9600 . ?
C18' H18D 0.9600 . ?
C18' H18E 0.9600 . ?
C18' H18F 0.9600 . ?
O12 H12 0.8200 . ?
O12 C24 1.36(6) . ?
C24 H24A 0.9599 . ?
C24 H24B 0.9602 . ?
C24 H24C 0.9599 . ?
O23 H23 0.8200 . ?
O23 C25 1.45(4) . ?
C25 H25A 0.9600 . ?
C25 H25B 0.9600 . ?
C25 H25C 0.9600 . ?
C23 H23A 0.9600 . ?
C23 H23B 0.9600 . ?
C23 H23C 0.9600 . ?

loop_
_geom_torsion_atom_site_label_1
_geom_torsion_atom_site_label_2
_geom_torsion_atom_site_label_3
_geom_torsion_atom_site_label_4
_geom_torsion
_geom_torsion_site_symmetry_1
_geom_torsion_site_symmetry_2
_geom_torsion_site_symmetry_3
_geom_torsion_site_symmetry_4
_geom_torsion_publ_flag
Co1 O1 C1 O2 -2.3(7) . . . . ?
Co1 O1 C1 C2 177.7(6) . . . . ?
Co1 O2 C1 O1 2.2(7) . . . . ?
Co1 O2 C1 C2 -177.7(6) . . . . ?
Co1 O3 C14 Co2 -106.9(5) . . . . ?
Co1 O3 C14 O4 -97.8(8) . . . . ?
Co1 O3 C14 C12 87.8(7) . . . 2_655 ?
Co1 O6 C15 O5 6.7(12) . . . . ?
Co1 O6 C15 C10 -171.0(5) . . . 3_456 ?
Co1 O7 C16 O8 -9.3(12) . . . . ?
Co1 O7 C16 C4 168.3(5) . . . 3_457 ?
Co1 O9 S1' C17' -127.9(13) . . . . ?
Co1 O9 S1' C18' 134.7(15) . . . . ?
Co2 O3 C14 O4 9.1(7) . . . . ?
Co2 O3 C14 C12 -165.2(6) . . . 2_655 ?
Co2 O4 C14 O3 -9.4(7) . . . . ?
Co2 O4 C14 C12 165.1(6) . . . 2_655 ?
Co2 O5 C15 O6 -30.4(10) . . . . ?
Co2 O5 C15 C10 147.3(5) . . . 3_456 ?
Co2 O8 C16 O7 15.9(11) . . . . ?
Co2 O8 C16 C4 -161.7(5) . . . 3_457 ?
O1 C1 C2 C3 -24.3(10) . . . . ?
O1 C1 C2 C7 159.0(7) . . . . ?
O2 C1 C2 C3 155.7(7) . . . . ?
O2 C1 C2 C7 -21.0(10) . . . . ?
C1 C2 C3 C4 -176.1(7) . . . . ?
C1 C2 C7 C6 178.0(6) . . . . ?
C2 C3 C4 C5 -2.1(11) . . . . ?
C2 C3 C4 C16 172.5(7) . . . 3_557 ?
C3 C2 C7 C6 1.3(11) . . . . ?
C3 C4 C5 C6 1.6(11) . . . . ?
C4 C5 C6 C7 0.3(10) . . . . ?
C4 C5 C6 C8 175.8(6) . . . . ?
C5 C6 C7 C2 -1.8(10) . . . . ?
C5 C6 C8 C9 -143.3(7) . . . . ?
C5 C6 C8 C13 33.0(9) . . . . ?
C6 C8 C9 C10 174.4(6) . . . . ?
C6 C8 C13 C12 -174.4(6) . . . . ?
C7 C2 C3 C4 0.6(11) . . . . ?
C7 C6 C8 C9 32.1(9) . . . . ?
C7 C6 C8 C13 -151.6(6) . . . . ?
C8 C6 C7 C2 -177.2(6) . . . . ?
C8 C9 C10 C11 0.6(10) . . . . ?
C8 C9 C10 C15 -174.7(6) . . . 3_556 ?
C9 C8 C13 C12 2.0(9) . . . . ?
C9 C10 C11 C12 1.0(10) . . . . ?
C10 C11 C12 C13 -1.0(11) . . . . ?
C10 C11 C12 C14 -174.5(6) . . . 2_655 ?
C11 C12 C13 C8 -0.5(10) . . . . ?
C13 C8 C9 C10 -2.1(10) . . . . ?
C14 C12 C13 C8 172.8(6) 2_655 . . . ?
C15 C10 C11 C12 176.2(6) 3_556 . . . ?
C16 C4 C5 C6 -172.9(6) 3_557 . . . ?
C17 S1 O9 Co1 176.3(13) . . . . ?
C18 S1 O9 Co1 -75.7(11) . . . . ?
C19 S2 O10 Co2 -127.3(7) . . . . ?
C20 S2 O10 Co2 130.9(8) . . . . ?
C21 S3 O11 Co2 160.9(8) . . . . ?
C22 S3 O11 Co2 -95.6(6) . . . . ?
C21' S3 O11 Co2 103.8(12) . . . . ?
C22' S3 O11 Co2 -156.8(10) . . . . ?
